data_2237341
loop_
_publ_author_name
'Sureshbabu, N.'
'Sughanya, V.'

_publ_section_title
;
 9-(2,4-Dinitrophenyl)-3,3,6,6-tetramethyl-3,4,5,6,7,9-hexahydro-1<i>H</i>-xanthene-1,8(2<i>H</i>)-dione
;
_journal_coeditor_code IM2418
_journal_issue 2
_journal_name_full 'Acta Crystallographica Section E'
_journal_page_first o281
_journal_paper_doi 10.1107/S1600536813001384
_journal_volume 69
_journal_year 2013
_chemical_formula_iupac 'C23 H24 N2 O7'
_chemical_formula_moiety 'C23 H24 N2 O7'
_chemical_formula_sum 'C23 H24 N2 O7'
_chemical_formula_weight 440.44
_chemical_melting_point 446
_chemical_name_systematic
;
9-(2,4-Dinitrophenyl)-3,3,6,6-tetramethyl-3,4,5,6,7,9-hexahydro-1<i>H</i>-
xanthene-1,8(2<i>H</i>)-dione
;
_space_group_IT_number 14
_symmetry_cell_setting monoclinic
_symmetry_space_group_name_Hall '-P 2ybc'
_symmetry_space_group_name_H-M 'P 1 21/c 1'
_atom_sites_solution_hydrogens geom
_atom_sites_solution_primary direct
_atom_sites_solution_secondary difmap
_audit_creation_method SHELXL-97
_cell_angle_alpha 90.00
_cell_angle_beta 109.6030(10)
_cell_angle_gamma 90.00
_cell_formula_units_Z 4
_cell_length_a 9.7733(3)
_cell_length_b 19.6193(5)
_cell_length_c 11.7922(3)
_cell_measurement_reflns_used 8512
_cell_measurement_temperature 296(2)
_cell_measurement_theta_max 31.07
_cell_measurement_theta_min 2.21
_cell_volume 2130.05(10)
_computing_cell_refinement 'APEX2 and SAINT (Bruker, 2004)'
_computing_data_collection 'APEX2 (Bruker, 2004)'
_computing_data_reduction 'SAINT and XPREP (Bruker, 2004)'
_computing_molecular_graphics 'ORTEP-3 (Farrugia, 2012) and Mercury (Macrae <i>et al.</i>, 2008)'
_computing_publication_material 'SHELXL97 (Sheldrick, 2008)'
_computing_structure_refinement 'SHELXL97 (Sheldrick, 2008)'
_computing_structure_solution 'SIR92 (Altomare <i>et al.</i>, 1993)'
_diffrn_ambient_temperature 296(2)
_diffrn_measured_fraction_theta_full 0.991
_diffrn_measured_fraction_theta_max 0.991
_diffrn_measurement_device_type 'Bruker Kappa APEXII CCD'
_diffrn_measurement_method '\w and \f scan'
_diffrn_radiation_monochromator graphite
_diffrn_radiation_source 'fine-focus sealed tube'
_diffrn_radiation_type MoK\a
_diffrn_radiation_wavelength 0.71073
_diffrn_reflns_av_R_equivalents 0.0310
_diffrn_reflns_av_sigmaI/netI 0.0319
_diffrn_reflns_limit_h_max 14
_diffrn_reflns_limit_h_min -14
_diffrn_reflns_limit_k_max 27
_diffrn_reflns_limit_k_min -29
_diffrn_reflns_limit_l_max 17
_diffrn_reflns_limit_l_min -15
_diffrn_reflns_number 29785
_diffrn_reflns_theta_full 31.97
_diffrn_reflns_theta_max 31.97
_diffrn_reflns_theta_min 2.08
_exptl_absorpt_coefficient_mu 0.103
_exptl_absorpt_correction_T_max 0.9748
_exptl_absorpt_correction_T_min 0.9050
_exptl_absorpt_correction_type multi-scan
_exptl_absorpt_process_details '(SADABS; Bruker, 2004)'
_exptl_crystal_colour yellow
_exptl_crystal_density_diffrn 1.373
_exptl_crystal_density_method 'not measured'
_exptl_crystal_description block
_exptl_crystal_F_000 928
_exptl_crystal_size_max 0.35
_exptl_crystal_size_mid 0.30
_exptl_crystal_size_min 0.25
_refine_diff_density_max 0.382
_refine_diff_density_min -0.297
_refine_ls_extinction_method none
_refine_ls_goodness_of_fit_ref 1.026
_refine_ls_hydrogen_treatment constr
_refine_ls_matrix_type full
_refine_ls_number_parameters 289
_refine_ls_number_reflns 7327
_refine_ls_number_restraints 0
_refine_ls_restrained_S_all 1.026
_refine_ls_R_factor_all 0.0853
_refine_ls_R_factor_gt 0.0518
_refine_ls_shift/su_max 0.000
_refine_ls_shift/su_mean 0.000
_refine_ls_structure_factor_coef Fsqd
_refine_ls_weighting_details 'calc w=1/[\s^2^(Fo^2^)+(0.0777P)^2^+0.3517P] where P=(Fo^2^+2Fc^2^)/3'
_refine_ls_weighting_scheme calc
_refine_ls_wR_factor_gt 0.1369
_refine_ls_wR_factor_ref 0.1585
_reflns_number_gt 4793
_reflns_number_total 7327
_reflns_threshold_expression I>2sigma(I)
_cod_data_source_file im2418.cif
_cod_data_source_block I
_cod_original_cell_volume 2130.04(10)
_cod_original_sg_symbol_H-M 'P 21/c'
_cod_database_code 2237341
_cod_database_fobs_code 2237341

loop_
_symmetry_equiv_pos_as_xyz
'x, y, z'
'-x, y+1/2, -z+1/2'
'-x, -y, -z'
'x, -y-1/2, z-1/2'

loop_
_atom_site_type_symbol
_atom_site_label
_atom_site_fract_x
_atom_site_fract_y
_atom_site_fract_z
_atom_site_U_iso_or_equiv
_atom_site_adp_type
_atom_site_calc_flag
_atom_site_refinement_flags
_atom_site_occupancy
_atom_site_symmetry_multiplicity
C C1 0.51973(13) 0.15131(7) 0.58305(11) 0.0339(3) Uani d . 1 1
C C2 0.41933(15) 0.19984(8) 0.61245(13) 0.0434(3) Uani d . 1 1
H H2A 0.4760 0.2353 0.6648 0.052 Uiso calc R 1 1
H H2B 0.3659 0.1758 0.6561 0.052 Uiso calc R 1 1
C C3 0.31152(14) 0.23285(8) 0.50052(13) 0.0397(3) Uani d . 1 1
C C4 0.24534(14) 0.17645(8) 0.40933(14) 0.0432(3) Uani d . 1 1
H H4A 0.1827 0.1488 0.4393 0.052 Uiso calc R 1 1
H H4B 0.1851 0.1973 0.3347 0.052 Uiso calc R 1 1
C C5 0.35407(13) 0.13059(7) 0.38268(12) 0.0372(3) Uani d . 1 1
C C6 0.49306(12) 0.11891(7) 0.47847(11) 0.0325(3) Uani d . 1 1
C C7 0.59949(13) 0.06997(6) 0.45403(10) 0.0303(2) Uani d . 1 1
H H7 0.5504 0.0265 0.4260 0.036 Uiso calc R 1 1
C C8 0.72373(13) 0.05827(6) 0.56996(11) 0.0309(2) Uani d . 1 1
C C9 0.83150(13) 0.00583(7) 0.57141(11) 0.0338(3) Uani d . 1 1
C C10 0.95370(15) -0.00702(7) 0.68746(12) 0.0393(3) Uani d . 1 1
H H10A 1.0378 -0.0227 0.6687 0.047 Uiso calc R 1 1
H H10B 0.9251 -0.0433 0.7308 0.047 Uiso calc R 1 1
C C11 0.99723(14) 0.05519(7) 0.76956(12) 0.0383(3) Uani d . 1 1
C C12 0.85972(15) 0.08387(8) 0.78692(11) 0.0406(3) Uani d . 1 1
H H12A 0.8279 0.0530 0.8374 0.049 Uiso calc R 1 1
H H12B 0.8822 0.1274 0.8281 0.049 Uiso calc R 1 1
C C13 0.73989(13) 0.09328(7) 0.67058(11) 0.0330(3) Uani d . 1 1
C C14 0.38929(18) 0.28478(9) 0.44734(16) 0.0541(4) Uani d . 1 1
H H14A 0.4308 0.3198 0.5056 0.081 Uiso calc R 1 1
H H14B 0.3210 0.3048 0.3766 0.081 Uiso calc R 1 1
H H14C 0.4649 0.2624 0.4264 0.081 Uiso calc R 1 1
C C15 0.19240(17) 0.26822(10) 0.53505(17) 0.0551(4) Uani d . 1 1
H H15A 0.2344 0.3036 0.5925 0.083 Uiso calc R 1 1
H H15B 0.1449 0.2356 0.5699 0.083 Uiso calc R 1 1
H H15C 0.1228 0.2878 0.4645 0.083 Uiso calc R 1 1
C C16 1.10517(18) 0.03431(10) 0.89168(14) 0.0594(5) Uani d . 1 1
H H16A 1.0614 0.0007 0.9279 0.089 Uiso calc R 1 1
H H16B 1.1313 0.0736 0.9431 0.089 Uiso calc R 1 1
H H16C 1.1906 0.0155 0.8808 0.089 Uiso calc R 1 1
C C17 1.06762(17) 0.10848(9) 0.71315(15) 0.0509(4) Uani d . 1 1
H H17A 1.0003 0.1220 0.6365 0.076 Uiso calc R 1 1
H H17B 1.1530 0.0896 0.7023 0.076 Uiso calc R 1 1
H H17C 1.0940 0.1475 0.7651 0.076 Uiso calc R 1 1
C C18 0.65475(12) 0.09886(6) 0.35707(10) 0.0295(2) Uani d . 1 1
C C19 0.61732(13) 0.07634(7) 0.23872(11) 0.0313(2) Uani d . 1 1
C C20 0.66867(14) 0.10639(7) 0.15506(11) 0.0361(3) Uani d . 1 1
H H20 0.6414 0.0904 0.0764 0.043 Uiso calc R 1 1
C C21 0.76167(14) 0.16090(7) 0.19241(12) 0.0379(3) Uani d . 1 1
C C22 0.80053(16) 0.18654(8) 0.30670(13) 0.0425(3) Uani d . 1 1
H H22 0.8618 0.2241 0.3294 0.051 Uiso calc R 1 1
C C23 0.74630(15) 0.15511(7) 0.38759(12) 0.0382(3) Uani d . 1 1
H H23 0.7721 0.1723 0.4655 0.046 Uiso calc R 1 1
N N1 0.51735(13) 0.01863(7) 0.19194(10) 0.0422(3) Uani d . 1 1
N N2 0.81838(16) 0.19342(8) 0.10531(13) 0.0543(4) Uani d . 1 1
O O1 0.64491(10) 0.14292(5) 0.67914(8) 0.0384(2) Uani d . 1 1
O O2 0.32732(11) 0.10217(6) 0.28536(9) 0.0516(3) Uani d . 1 1
O O3 0.81924(12) -0.02696(6) 0.48107(9) 0.0491(3) Uani d . 1 1
O O4 0.52780(15) -0.03162(6) 0.25373(11) 0.0642(4) Uani d . 1 1
O O5 0.42986(15) 0.02476(8) 0.09097(11) 0.0723(4) Uani d . 1 1
O O6 0.7810(2) 0.17153(9) 0.00386(14) 0.0984(6) Uani d . 1 1
O O7 0.89653(17) 0.24275(8) 0.13837(14) 0.0805(4) Uani d . 1 1

loop_
_atom_site_aniso_label
_atom_site_aniso_U_11
_atom_site_aniso_U_22
_atom_site_aniso_U_33
_atom_site_aniso_U_12
_atom_site_aniso_U_13
_atom_site_aniso_U_23
C1 0.0318(5) 0.0406(7) 0.0304(6) 0.0049(5) 0.0120(5) 0.0037(5)
C2 0.0425(7) 0.0530(9) 0.0372(7) 0.0145(6) 0.0168(6) 0.0015(6)
C3 0.0347(6) 0.0417(8) 0.0427(7) 0.0055(5) 0.0131(5) 0.0038(6)
C4 0.0306(6) 0.0467(8) 0.0494(8) 0.0011(5) 0.0095(5) 0.0013(6)
C5 0.0308(6) 0.0426(7) 0.0377(7) -0.0029(5) 0.0109(5) 0.0018(5)
C6 0.0295(5) 0.0382(7) 0.0311(6) 0.0010(5) 0.0119(4) 0.0029(5)
C7 0.0317(5) 0.0334(6) 0.0268(5) -0.0018(5) 0.0109(4) -0.0004(4)
C8 0.0317(5) 0.0343(6) 0.0279(5) 0.0012(5) 0.0116(4) 0.0014(5)
C9 0.0354(6) 0.0329(6) 0.0343(6) -0.0005(5) 0.0133(5) -0.0013(5)
C10 0.0377(6) 0.0379(7) 0.0400(7) 0.0065(5) 0.0099(5) -0.0002(6)
C11 0.0346(6) 0.0439(8) 0.0331(6) 0.0061(5) 0.0069(5) -0.0041(5)
C12 0.0403(6) 0.0539(9) 0.0263(6) 0.0099(6) 0.0094(5) -0.0011(5)
C13 0.0328(5) 0.0394(7) 0.0283(6) 0.0063(5) 0.0125(4) 0.0025(5)
C14 0.0495(8) 0.0476(9) 0.0650(10) -0.0020(7) 0.0189(7) 0.0097(8)
C15 0.0455(8) 0.0576(10) 0.0643(10) 0.0162(7) 0.0212(7) 0.0023(8)
C16 0.0495(8) 0.0747(12) 0.0417(8) 0.0207(8) -0.0010(7) -0.0062(8)
C17 0.0452(8) 0.0524(9) 0.0559(9) -0.0092(7) 0.0180(7) -0.0133(7)
C18 0.0309(5) 0.0316(6) 0.0270(5) 0.0013(4) 0.0108(4) 0.0006(4)
C19 0.0321(5) 0.0334(6) 0.0281(6) 0.0002(5) 0.0098(4) -0.0014(5)
C20 0.0403(6) 0.0426(7) 0.0272(6) 0.0066(5) 0.0137(5) 0.0023(5)
C21 0.0406(6) 0.0399(7) 0.0399(7) 0.0055(5) 0.0222(5) 0.0101(5)
C22 0.0452(7) 0.0382(7) 0.0463(8) -0.0086(6) 0.0183(6) 0.0017(6)
C23 0.0444(7) 0.0381(7) 0.0328(6) -0.0073(6) 0.0138(5) -0.0034(5)
N1 0.0436(6) 0.0483(7) 0.0337(6) -0.0087(5) 0.0115(5) -0.0092(5)
N2 0.0629(8) 0.0574(9) 0.0552(8) 0.0032(7) 0.0367(7) 0.0144(7)
O1 0.0376(5) 0.0481(6) 0.0284(4) 0.0115(4) 0.0096(4) -0.0031(4)
O2 0.0387(5) 0.0704(8) 0.0398(6) 0.0021(5) 0.0052(4) -0.0092(5)
O3 0.0528(6) 0.0513(6) 0.0419(6) 0.0084(5) 0.0141(5) -0.0121(5)
O4 0.0859(9) 0.0470(7) 0.0540(7) -0.0244(6) 0.0157(6) -0.0048(5)
O5 0.0660(8) 0.0897(10) 0.0424(6) -0.0206(7) -0.0067(6) -0.0088(6)
O6 0.1521(16) 0.1066(13) 0.0657(9) -0.0304(11) 0.0749(11) -0.0055(9)
O7 0.0924(10) 0.0799(10) 0.0826(10) -0.0268(8) 0.0471(8) 0.0168(8)

loop_
_atom_type_symbol
_atom_type_description
_atom_type_scat_dispersion_real
_atom_type_scat_dispersion_imag
_atom_type_scat_source
C C 0.0033 0.0016 'International Tables Vol C Tables 4.2.6.8 and 6.1.1.4'
H H 0.0000 0.0000 'International Tables Vol C Tables 4.2.6.8 and 6.1.1.4'
N N 0.0061 0.0033 'International Tables Vol C Tables 4.2.6.8 and 6.1.1.4'
O O 0.0106 0.0060 'International Tables Vol C Tables 4.2.6.8 and 6.1.1.4'

loop_
_geom_angle_atom_site_label_1
_geom_angle_atom_site_label_2
_geom_angle_atom_site_label_3
_geom_angle
C6 C1 O1 123.43(11)
C6 C1 C2 125.49(11)
O1 C1 C2 111.07(11)
C1 C2 C3 112.76(11)
C1 C2 H2A 109.0
C3 C2 H2A 109.0
C1 C2 H2B 109.0
C3 C2 H2B 109.0
H2A C2 H2B 107.8
C15 C3 C14 109.66(13)
C15 C3 C4 109.71(12)
C14 C3 C4 110.24(13)
C15 C3 C2 109.23(12)
C14 C3 C2 110.09(12)
C4 C3 C2 107.89(12)
C5 C4 C3 114.75(11)
C5 C4 H4A 108.6
C3 C4 H4A 108.6
C5 C4 H4B 108.6
C3 C4 H4B 108.6
H4A C4 H4B 107.6
O2 C5 C6 120.23(12)
O2 C5 C4 121.70(12)
C6 C5 C4 118.04(12)
C1 C6 C5 118.81(12)
C1 C6 C7 123.05(11)
C5 C6 C7 118.14(11)
C8 C7 C6 108.62(10)
C8 C7 C18 110.80(10)
C6 C7 C18 110.21(10)
C8 C7 H7 109.1
C6 C7 H7 109.1
C18 C7 H7 109.1
C13 C8 C9 118.70(11)
C13 C8 C7 123.10(11)
C9 C8 C7 118.21(11)
O3 C9 C8 120.08(12)
O3 C9 C10 121.53(12)
C8 C9 C10 118.37(11)
C9 C10 C11 114.19(11)
C9 C10 H10A 108.7
C11 C10 H10A 108.7
C9 C10 H10B 108.7
C11 C10 H10B 108.7
H10A C10 H10B 107.6
C17 C11 C10 110.04(12)
C17 C11 C16 109.01(13)
C10 C11 C16 109.91(12)
C17 C11 C12 110.57(12)
C10 C11 C12 107.93(11)
C16 C11 C12 109.37(11)
C13 C12 C11 112.15(11)
C13 C12 H12A 109.2
C11 C12 H12A 109.2
C13 C12 H12B 109.2
C11 C12 H12B 109.2
H12A C12 H12B 107.9
C8 C13 O1 123.36(11)
C8 C13 C12 125.35(11)
O1 C13 C12 111.29(11)
C3 C14 H14A 109.5
C3 C14 H14B 109.5
H14A C14 H14B 109.5
C3 C14 H14C 109.5
H14A C14 H14C 109.5
H14B C14 H14C 109.5
C3 C15 H15A 109.5
C3 C15 H15B 109.5
H15A C15 H15B 109.5
C3 C15 H15C 109.5
H15A C15 H15C 109.5
H15B C15 H15C 109.5
C11 C16 H16A 109.5
C11 C16 H16B 109.5
H16A C16 H16B 109.5
C11 C16 H16C 109.5
H16A C16 H16C 109.5
H16B C16 H16C 109.5
C11 C17 H17A 109.5
C11 C17 H17B 109.5
H17A C17 H17B 109.5
C11 C17 H17C 109.5
H17A C17 H17C 109.5
H17B C17 H17C 109.5
C23 C18 C19 116.22(11)
C23 C18 C7 117.34(11)
C19 C18 C7 126.38(11)
C20 C19 C18 123.04(12)
C20 C19 N1 114.48(11)
C18 C19 N1 122.48(11)
C21 C20 C19 117.55(12)
C21 C20 H20 121.2
C19 C20 H20 121.2
C22 C21 C20 122.43(12)
C22 C21 N2 119.00(13)
C20 C21 N2 118.56(13)
C21 C22 C23 118.17(13)
C21 C22 H22 120.9
C23 C22 H22 120.9
C22 C23 C18 122.56(12)
C22 C23 H23 118.7
C18 C23 H23 118.7
O4 N1 O5 124.03(13)
O4 N1 C19 119.24(11)
O5 N1 C19 116.72(13)
O6 N2 O7 123.44(15)
O6 N2 C21 118.66(15)
O7 N2 C21 117.84(15)
C1 O1 C13 117.56(10)

loop_
_geom_bond_atom_site_label_1
_geom_bond_atom_site_label_2
_geom_bond_distance
C1 C6 1.3331(18)
C1 O1 1.3702(15)
C1 C2 1.4892(18)
C2 C3 1.5293(19)
C2 H2A 0.9700
C2 H2B 0.9700
C3 C15 1.523(2)
C3 C14 1.526(2)
C3 C4 1.527(2)
C4 C5 1.504(2)
C4 H4A 0.9700
C4 H4B 0.9700
C5 O2 1.2226(17)
C5 C6 1.4643(17)
C6 C7 1.5127(17)
C7 C8 1.5107(16)
C7 C18 1.5279(17)
C7 H7 0.9800
C8 C13 1.3338(17)
C8 C9 1.4683(17)
C9 O3 1.2155(15)
C9 C10 1.5054(18)
C10 C11 1.5270(19)
C10 H10A 0.9700
C10 H10B 0.9700
C11 C17 1.522(2)
C11 C16 1.5280(19)
C11 C12 1.5327(18)
C12 C13 1.4864(17)
C12 H12A 0.9700
C12 H12B 0.9700
C13 O1 1.3723(15)
C14 H14A 0.9600
C14 H14B 0.9600
C14 H14C 0.9600
C15 H15A 0.9600
C15 H15B 0.9600
C15 H15C 0.9600
C16 H16A 0.9600
C16 H16B 0.9600
C16 H16C 0.9600
C17 H17A 0.9600
C17 H17B 0.9600
C17 H17C 0.9600
C18 C23 1.3899(18)
C18 C19 1.3908(16)
C19 C20 1.3801(18)
C19 N1 1.4762(17)
C20 C21 1.377(2)
C20 H20 0.9300
C21 C22 1.368(2)
C21 N2 1.4667(18)
C22 C23 1.3820(19)
C22 H22 0.9300
C23 H23 0.9300
N1 O4 1.2096(17)
N1 O5 1.2166(16)
N2 O6 1.207(2)
N2 O7 1.213(2)

loop_
_geom_torsion_atom_site_label_1
_geom_torsion_atom_site_label_2
_geom_torsion_atom_site_label_3
_geom_torsion_atom_site_label_4
_geom_torsion
C6 C1 C2 C3 -24.1(2)
O1 C1 C2 C3 156.81(12)
C1 C2 C3 C15 166.99(13)
C1 C2 C3 C14 -72.55(17)
C1 C2 C3 C4 47.79(16)
C15 C3 C4 C5 -170.89(13)
C14 C3 C4 C5 68.26(16)
C2 C3 C4 C5 -51.99(16)
C3 C4 C5 O2 -151.35(14)
C3 C4 C5 C6 30.51(18)
O1 C1 C6 C5 178.65(12)
C2 C1 C6 C5 -0.3(2)
O1 C1 C6 C7 -0.9(2)
C2 C1 C6 C7 -179.87(13)
O2 C5 C6 C1 179.17(13)
C4 C5 C6 C1 -2.66(19)
O2 C5 C6 C7 -1.26(19)
C4 C5 C6 C7 176.91(12)
C1 C6 C7 C8 7.67(17)
C5 C6 C7 C8 -171.88(11)
C1 C6 C7 C18 -113.88(13)
C5 C6 C7 C18 66.57(14)
C6 C7 C8 C13 -7.50(17)
C18 C7 C8 C13 113.70(13)
C6 C7 C8 C9 172.53(11)
C18 C7 C8 C9 -66.27(14)
C13 C8 C9 O3 179.81(13)
C7 C8 C9 O3 -0.22(19)
C13 C8 C9 C10 1.31(18)
C7 C8 C9 C10 -178.72(11)
O3 C9 C10 C11 152.40(13)
C8 C9 C10 C11 -29.12(17)
C9 C10 C11 C17 -68.38(15)
C9 C10 C11 C16 171.56(12)
C9 C10 C11 C12 52.36(16)
C17 C11 C12 C13 70.50(16)
C10 C11 C12 C13 -49.90(16)
C16 C11 C12 C13 -169.45(14)
C9 C8 C13 O1 -179.49(11)
C7 C8 C13 O1 0.5(2)
C9 C8 C13 C12 -0.1(2)
C7 C8 C13 C12 179.97(12)
C11 C12 C13 C8 26.1(2)
C11 C12 C13 O1 -154.43(12)
C8 C7 C18 C23 -50.45(15)
C6 C7 C18 C23 69.81(14)
C8 C7 C18 C19 132.67(13)
C6 C7 C18 C19 -107.07(14)
C23 C18 C19 C20 1.15(19)
C7 C18 C19 C20 178.06(12)
C23 C18 C19 N1 -178.00(12)
C7 C18 C19 N1 -1.09(19)
C18 C19 C20 C21 0.32(19)
N1 C19 C20 C21 179.54(11)
C19 C20 C21 C22 -1.7(2)
C19 C20 C21 N2 179.64(12)
C20 C21 C22 C23 1.5(2)
N2 C21 C22 C23 -179.84(13)
C21 C22 C23 C18 0.1(2)
C19 C18 C23 C22 -1.4(2)
C7 C18 C23 C22 -178.56(13)
C20 C19 N1 O4 138.94(14)
C18 C19 N1 O4 -41.84(19)
C20 C19 N1 O5 -39.93(18)
C18 C19 N1 O5 139.28(14)
C22 C21 N2 O6 -178.31(17)
C20 C21 N2 O6 0.4(2)
C22 C21 N2 O7 -1.0(2)
C20 C21 N2 O7 177.70(15)
C6 C1 O1 C13 -7.06(19)
C2 C1 O1 C13 172.05(12)
C8 C13 O1 C1 7.24(19)
C12 C13 O1 C1 -172.26(11)
